data_9004402
loop_
_publ_author_name
'Ercit, T. S.'
'Hawthorne, F. C.'

_publ_section_title
;
 Murataite, a UB12 derivative structure with condensed Keggin molecules
;
_journal_name_full 'The Canadian Mineralogist'
_journal_page_first 1223
_journal_page_last 1229
_journal_volume 33
_journal_year 1995
_chemical_formula_sum
;Ca0.36 Dy0.3 Er0.3 F8 Fe Ho0.12 Lu0.06 Mn0.18 Na4.06 Nb1.56 O32.34 Si0.11
 Ti9.56 Tm0.06 Y2.22 Yb0.3 Zn2.81
;
_chemical_name_mineral Murataite-(Y)
_space_group_IT_number 216
_symmetry_space_group_name_Hall 'F -4 2 3'
_symmetry_space_group_name_H-M 'F -4 3 m'
_cell_angle_alpha 90
_cell_angle_beta 90
_cell_angle_gamma 90
_cell_formula_units_Z 4
_cell_length_a 14.886
_cell_length_b 14.886
_cell_length_c 14.886
_cell_volume 3298.633
_database_code_amcsd 0005476
_exptl_crystal_density_diffrn 4.070
_cod_original_formula_sum
;Y2.22 Dy.3 Ho.12 Er.3 Tm.06 Yb.3 Lu.06 Na4.06 Ca.36 Mn.18 Ti9.56 Nb1.56
 Zn2.81 Fe Si.11 O32.34 F8
;
_cod_database_code 9004402

loop_
_space_group_symop_operation_xyz
x,y,z
x,1/2+y,1/2+z
1/2+x,y,1/2+z
1/2+x,1/2+y,z
-z,x,-y
-z,1/2+x,1/2-y
1/2-z,x,1/2-y
1/2-z,1/2+x,-y
-y,z,-x
-y,1/2+z,1/2-x
1/2-y,z,1/2-x
1/2-y,1/2+z,-x
-x,y,-z
-x,1/2+y,1/2-z
1/2-x,y,1/2-z
1/2-x,1/2+y,-z
x,-z,-y
x,1/2-z,1/2-y
1/2+x,-z,1/2-y
1/2+x,1/2-z,-y
z,-y,-x
z,1/2-y,1/2-x
1/2+z,-y,1/2-x
1/2+z,1/2-y,-x
y,-x,-z
y,1/2-x,1/2-z
1/2+y,-x,1/2-z
1/2+y,1/2-x,-z
x,z,y
x,1/2+z,1/2+y
1/2+x,z,1/2+y
1/2+x,1/2+z,y
z,y,x
z,1/2+y,1/2+x
1/2+z,y,1/2+x
1/2+z,1/2+y,x
y,x,z
y,1/2+x,1/2+z
1/2+y,x,1/2+z
1/2+y,1/2+x,z
-z,-x,y
-z,1/2-x,1/2+y
1/2-z,-x,1/2+y
1/2-z,1/2-x,y
-y,-z,x
-y,1/2-z,1/2+x
1/2-y,-z,1/2+x
1/2-y,1/2-z,x
-x,-y,z
-x,1/2-y,1/2+z
1/2-x,-y,1/2+z
1/2-x,1/2-y,z
z,-x,-y
z,1/2-x,1/2-y
1/2+z,-x,1/2-y
1/2+z,1/2-x,-y
y,-z,-x
y,1/2-z,1/2-x
1/2+y,-z,1/2-x
1/2+y,1/2-z,-x
x,-y,-z
x,1/2-y,1/2-z
1/2+x,-y,1/2-z
1/2+x,1/2-y,-z
-x,z,-y
-x,1/2+z,1/2-y
1/2-x,z,1/2-y
1/2-x,1/2+z,-y
-z,y,-x
-z,1/2+y,1/2-x
1/2-z,y,1/2-x
1/2-z,1/2+y,-x
-y,x,-z
-y,1/2+x,1/2-z
1/2-y,x,1/2-z
1/2-y,1/2+x,-z
-x,-z,y
-x,1/2-z,1/2+y
1/2-x,-z,1/2+y
1/2-x,1/2-z,y
-z,-y,x
-z,1/2-y,1/2+x
1/2-z,-y,1/2+x
1/2-z,1/2-y,x
-y,-x,z
-y,1/2-x,1/2+z
1/2-y,-x,1/2+z
1/2-y,1/2-x,z
z,x,y
z,1/2+x,1/2+y
1/2+z,x,1/2+y
1/2+z,1/2+x,y
y,z,x
y,1/2+z,1/2+x
1/2+y,z,1/2+x
1/2+y,1/2+z,x

loop_
_atom_site_aniso_label
_atom_site_aniso_U_11
_atom_site_aniso_U_22
_atom_site_aniso_U_33
_atom_site_aniso_U_12
_atom_site_aniso_U_13
_atom_site_aniso_U_23
YX 0.00640 0.00790 0.00790 0.00000 0.00000 0.00110
DyX 0.00640 0.00790 0.00790 0.00000 0.00000 0.00110
HoX 0.00640 0.00790 0.00790 0.00000 0.00000 0.00110
ErX 0.00640 0.00790 0.00790 0.00000 0.00000 0.00110
TmX 0.00640 0.00790 0.00790 0.00000 0.00000 0.00110
YbX 0.00640 0.00790 0.00790 0.00000 0.00000 0.00110
LuX 0.00640 0.00790 0.00790 0.00000 0.00000 0.00110
NaX 0.00640 0.00790 0.00790 0.00000 0.00000 0.00110
CaX 0.00640 0.00790 0.00790 0.00000 0.00000 0.00110
MnX 0.00640 0.00790 0.00790 0.00000 0.00000 0.00110
TiM1 0.00720 0.00720 0.00950 -0.00010 -0.00140 -0.00140
NbM1 0.00720 0.00720 0.00950 -0.00010 -0.00140 -0.00140
NaM1 0.00720 0.00720 0.00950 -0.00010 -0.00140 -0.00140
ZnM2 0.00650 0.00650 0.00650 0.00200 0.00200 0.00200
FeM2 0.00650 0.00650 0.00650 0.00200 0.00200 0.00200
NaM2 0.00650 0.00650 0.00650 0.00200 0.00200 0.00200
TiM2 0.00650 0.00650 0.00650 0.00200 0.00200 0.00200

loop_
_atom_site_label
_atom_site_fract_x
_atom_site_fract_y
_atom_site_fract_z
_atom_site_occupancy
_atom_site_U_iso_or_equiv
_atom_site_type_symbol
_atom_site_attached_hydrogens
YX 0.18120 0.00000 0.00000 0.37000 ? Y 0
DyX 0.18120 0.00000 0.00000 0.05000 ? Dy 0
HoX 0.18120 0.00000 0.00000 0.02000 ? Ho 0
ErX 0.18120 0.00000 0.00000 0.05000 ? Er 0
TmX 0.18120 0.00000 0.00000 0.01000 ? Tm 0
YbX 0.18120 0.00000 0.00000 0.05000 ? Yb 0
LuX 0.18120 0.00000 0.00000 0.01000 ? Lu 0
NaX 0.18120 0.00000 0.00000 0.35000 ? Na 0
CaX 0.18120 0.00000 0.00000 0.06000 ? Ca 0
MnX 0.18120 0.00000 0.00000 0.03000 ? Mn 0
TiM1 0.16290 0.16290 0.50870 0.76000 ? Ti 0
NbM1 0.16290 0.16290 0.50870 0.13000 ? Nb 0
NaM1 0.16290 0.16290 0.50870 0.11000 ? Na 0
ZnM2 -0.17220 -0.17220 -0.17220 0.48000 ? Zn 0
FeM2 -0.17220 -0.17220 -0.17220 0.25000 ? Fe 0
NaM2 -0.17220 -0.17220 -0.17220 0.16000 ? Na 0
TiM2 -0.17220 -0.17220 -0.17220 0.11000 ? Ti 0
ZnT 0.50000 0.50000 0.50000 0.89000 0.01350 Zn 0
SiT 0.50000 0.50000 0.50000 0.11000 0.01350 Si 0
O1 0.29760 0.07290 0.07290 1.00000 0.00850 O 0
O2 0.39620 0.39620 0.74200 0.82000 0.01000 O 0
O3 0.57380 0.57380 0.57380 1.00000 0.00560 O 0
O4 0.25000 0.25000 0.76700 0.08333 0.01000 O 0
O5 0.01500 0.25000 0.25000 0.70000 0.01320 O 0
F5 0.01500 0.25000 0.25000 0.30000 0.01320 F 0
O6 -0.07900 -0.07900 -0.07900 0.45000 0.01160 O 0
F6 -0.07900 -0.07900 -0.07900 0.55000 0.01160 F 0
F 0.10600 0.10600 0.08500 0.33333 0.01000 F 0

loop_
_cod_changelog_entry_id
_cod_changelog_entry_author
_cod_changelog_entry_date
_cod_changelog_entry_text
1
;cod-tools version 3.8.0
Id: cif_guess_AMCSD_atom_types 9581 2023-05-17 12:35:41Z saulius
;
2023-05-23T09:16:40+03:00
;Derived atom types and hydrogen counts
from atom names that follow the AMCSD naming convention
(Wat == water, O-H == hydroxyl).
;

loop_
_cod_related_entry_id
_cod_related_entry_database
_cod_related_entry_code
1 AMCSD 0005476
